data_4122349
loop_
_publ_author_name
'Frasconi, Marco'
'Kikuchi, Takashi'
'Cao, Dennis'
'Wu, Yilei'
'Liu, Wei-Guang'
'Dyar, Scott M.'
'Barin, Gokhan'
'Sarjeant, Amy A.'
'Stern, Charlotte L.'
'Carmieli, Raanan'
'Wang, Cheng'
'Wasielewski, Michael R.'
'Goddard, 3rd, William A'
'Stoddart, J. Fraser'

_publ_section_title
;
 Mechanical bonds and topological effects in radical dimer stabilization.
;
_journal_issue 31
_journal_name_full 'Journal of the American Chemical Society'
_journal_page_first 11011
_journal_page_last 11026
_journal_paper_doi 10.1021/ja504662a
_journal_volume 136
_journal_year 2014
_chemical_formula_moiety 'C46 H52 N12 Pt2, C68 H88 O20 S8, 8(F6 P)'
_chemical_formula_sum 'C114 H140 F48 N12 O20 P8 Pt2 S8'
_chemical_formula_weight 3804.79
_chemical_name_systematic
;
 ?
;
_space_group_crystal_system monoclinic
_space_group_IT_number 15
_space_group_name_Hall '-C 2yc'
_space_group_name_H-M_alt 'C 1 2/c 1'
_symmetry_space_group_name_Hall '-C 2yc'
_symmetry_space_group_name_H-M 'C 1 2/c 1'
_atom_sites_solution_hydrogens geom
_atom_sites_solution_primary direct
_audit_creation_date 2012-11-29
_audit_creation_method
;
  Olex2 1.2
  (compiled Nov  5 2012 18:25:38, GUI svn.r4372)
;
_cell_angle_alpha 90
_cell_angle_beta 93.675(10)
_cell_angle_gamma 90
_cell_formula_units_Z 4
_cell_length_a 37.143(5)
_cell_length_b 13.161(3)
_cell_length_c 34.426(5)
_cell_measurement_reflns_used 9384
_cell_measurement_temperature 100(2)
_cell_measurement_theta_max 65.05
_cell_measurement_theta_min 3.39
_cell_volume 16794(5)
_computing_cell_refinement 'SAINT V7.23A (Bruker, 2005)'
_computing_data_collection 'APEX2 V2.1-4 (Bruker, 2007)'
_computing_data_reduction 'Bruker SAINT'
_computing_molecular_graphics
;
O. V. Dolomanov, L. J. Bourhis, R. J. Gildea, J. A. K. Howard and H. Puschmann,
OLEX2: a complete structure solution, refinement and analysis program.
J. Appl. Cryst. (2009). 42, 339-341.
;
_computing_publication_material
;
O. V. Dolomanov, L. J. Bourhis, R. J. Gildea, J. A. K. Howard and H. Puschmann,
OLEX2: a complete structure solution, refinement and analysis program.
J. Appl. Cryst. (2009). 42, 339-341.
;
_computing_structure_refinement
;
SHELXL, G.M. Sheldrick, Acta Cryst.
(2008). A64, 112-122
;
_computing_structure_solution
;
XS, G.M. Sheldrick, Acta Cryst.
(2008). A64, 112-122
;
_diffrn_ambient_temperature 100.01
_diffrn_detector_area_resol_mean 8
_diffrn_measured_fraction_theta_full 0.927
_diffrn_measured_fraction_theta_max 0.968
_diffrn_measurement_device_type 'Bruker Kappa APEX CCD area detector'
_diffrn_measurement_method '\w and \f scans'
_diffrn_radiation_monochromator 'MX optics'
_diffrn_radiation_type CuK\a
_diffrn_radiation_wavelength 1.54178
_diffrn_reflns_av_R_equivalents 0.0769
_diffrn_reflns_av_unetI/netI 0.0818
_diffrn_reflns_Laue_measured_fraction_full 0.927
_diffrn_reflns_Laue_measured_fraction_max 0.968
_diffrn_reflns_limit_h_max 42
_diffrn_reflns_limit_h_min -43
_diffrn_reflns_limit_k_max 13
_diffrn_reflns_limit_k_min -15
_diffrn_reflns_limit_l_max 40
_diffrn_reflns_limit_l_min -40
_diffrn_reflns_number 48795
_diffrn_reflns_point_group_measured_fraction_full 0.927
_diffrn_reflns_point_group_measured_fraction_max 0.968
_diffrn_reflns_theta_full 67.679
_diffrn_reflns_theta_max 65.78
_diffrn_reflns_theta_min 1.29
_diffrn_source microsource
_diffrn_standards_number 0
_exptl_absorpt_coefficient_mu 5.716
_exptl_absorpt_correction_T_max 0.7175
_exptl_absorpt_correction_T_min 0.5885
_exptl_absorpt_correction_type multi-scan
_exptl_absorpt_process_details
;
SADABS-2008/1 (Bruker,2008) was used for absorption correction.
wR2(int) was 0.0960 before and 0.0663 after correction.
The Ratio of minimum to maximum transmission is 0.8202.
The \l/2 correction factor is 0.0015.
;
_exptl_crystal_colour blue
_exptl_crystal_colour_primary blue
_exptl_crystal_density_diffrn 1.505
_exptl_crystal_description needle
_exptl_crystal_F_000 7616
_exptl_crystal_size_max 0.162
_exptl_crystal_size_mid 0.081
_exptl_crystal_size_min 0.055
_refine_diff_density_max 3.219
_refine_diff_density_min -1.505
_refine_diff_density_rms 0.146
_refine_ls_extinction_method none
_refine_ls_goodness_of_fit_ref 1.074
_refine_ls_hydrogen_treatment constr
_refine_ls_matrix_type full
_refine_ls_number_parameters 956
_refine_ls_number_reflns 14099
_refine_ls_number_restraints 14
_refine_ls_restrained_S_all 1.073
_refine_ls_R_factor_all 0.1189
_refine_ls_R_factor_gt 0.0848
_refine_ls_shift/su_max 0.000
_refine_ls_shift/su_mean 0.000
_refine_ls_structure_factor_coef Fsqd
_refine_ls_weighting_details
;
 w=1/[\s^2^(Fo^2^)+(0.1135P)^2^+122.2030P]
 where P=(Fo^2^+2Fc^2^)/3
;
_refine_ls_weighting_scheme calc
_refine_ls_wR_factor_gt 0.2084
_refine_ls_wR_factor_ref 0.2244
_reflns_Friedel_coverage 0.000
_reflns_number_gt 9453
_reflns_number_total 14099
_reflns_threshold_expression 'I > 2\s(I)'
_cod_data_source_file ja504662a_si_004.cif
_cod_data_source_block n2306
_cod_depositor_comments 'Adding full bibliography for 4122349--4122355.cif.'
_cod_database_code 4122349
_shelx_space_group_comment
;
The symmetry employed for this shelxl refinement is uniquely defined
by the following loop, which should always be used as a source of
symmetry information in preference to the above space-group names.
They are only intended as comments.
;
_olex2_refinement_description
;
1. Fixed Uiso
 At 1.2 times of:
  H47 of C47, {H49A,H49B} of C49, {H50A,H50B} of C50, {H51A,H51B} of C51,
  {H40A,H40B} of C40, H44 of C44, {H41A,H41B} of C41, {H42A,H42B} of C42, {H1C,
  H1D} of C1, {H2A,H2B} of N2, {H1A,H1B} of N1, {H39A,H39B} of C39, {H38A,H38B}
  of C38, {H37A,H37B} of C37, {H36A,H36B} of C36, {H35A,H35B} of C35, {H34A,
  H34B} of C34, H32 of C32, H31 of C31, H30 of C30, H27 of C27, H26 of C26, H25
  of C25, {H54A,H54B} of C54, {H55A,H55B} of C55, H23 of C23, H22 of C22, H21
  of C21, H20 of C20, H18 of C18, H17 of C17, H15 of C15, H14 of C14, {H13A,
  H13B} of C13, H12 of C12, H11 of C11, H10 of C10, H9 of C9, H7 of C7, H6 of
  C6, H4 of C4, H3 of C3, {H2C,H2D} of C2, {H56A,H56B} of C56, {H57A,H57B} of
  C57, {H36C,H36D} of C36A, {H37C,H37D} of C37A, {H52A,H52B} of C52, {H53A,
  H53B} of C53
2. Restrained distances
 O2-C36A ~ O2-C36 ~ O3-C37 ~ O3-C37A
 with sigma of 0.02
 C37A-C36A ~ C37-C36
 with sigma of 0.02
3. Rigid bond restraints
 C54, C55
 with sigma for 1-2 distances of 0.01 and sigma for 1-3 distances of 0.01
4. Uiso/Uaniso restraints and constraints
C54 ~ C55: within 1.7A with sigma of 0.04 and sigma for terminal atoms of 0.08
Uanis(C36A) = Uanis(C36) = Uanis(C37) = Uanis(C37A)
5. Others
 Sof(C36)=Sof(H36A)=Sof(H36B)=Sof(C37)=Sof(H37A)=Sof(H37B)=1-Sof(H36A)=1-
 Sof(H36A)=1-Sof(H36A)=1-Sof(H36A)=1-Sof(H36A)=1-Sof(H36A)
6.a Secondary CH2 refined with riding coordinates:
 N1(H1A,H1B), N2(H2A,H2B), C1(H1C,H1D), C2(H2C,H2D), C13(H13A,H13B), C34(H34A,
 H34B), C35(H35A,H35B), C36(H36A,H36B), C37(H37A,H37B), C38(H38A,H38B),
 C39(H39A,H39B), C40(H40A,H40B), C41(H41A,H41B), C42(H42A,H42B), C49(H49A,H49B),
  C50(H50A,H50B), C51(H51A,H51B), C52(H52A,H52B), C53(H53A,H53B), C54(H54A,
 H54B), C55(H55A,H55B), C56(H56A,H56B), C57(H57A,H57B), C36A(H36C,H36D),
 C37A(H37C,H37D)
6.b Aromatic/amide H refined with riding coordinates:
 C3(H3), C4(H4), C6(H6), C7(H7), C9(H9), C10(H10), C11(H11), C12(H12),
 C14(H14), C15(H15), C17(H17), C18(H18), C20(H20), C21(H21), C22(H22), C23(H23),
  C25(H25), C26(H26), C27(H27), C30(H30), C31(H31), C32(H32), C44(H44), C47(H47)
;
_smtbx_masks_special_details
;
The solvent masking procedure as implemented in Olex2 was used to remove the
electronic contribution of solvent molecules from the refinement.  As the exact
solvent content is not known, only the atoms used in the refinement model are
reported in the formula here.


Total solvent accessible volume / cell = 3388.8 Ang^3^ [20.2%]
Total electron count / cell = 797.8
;
_shelx_estimated_absorpt_t_max 0.744
_shelx_estimated_absorpt_t_min 0.458
_shelxl_version_number 2012-6

loop_
_space_group_symop_operation_xyz
'x, y, z'
'-x, y, -z+1/2'
'x+1/2, y+1/2, z'
'-x+1/2, y+1/2, -z+1/2'
'-x, -y, -z'
'x, -y, z-1/2'
'-x+1/2, -y+1/2, -z'
'x+1/2, -y+1/2, z-1/2'

loop_
_atom_site_label
_atom_site_type_symbol
_atom_site_fract_x
_atom_site_fract_y
_atom_site_fract_z
_atom_site_U_iso_or_equiv
_atom_site_adp_type
_atom_site_occupancy
_atom_site_site_symmetry_order
_atom_site_calc_flag
_atom_site_refinement_flags_posn
_atom_site_refinement_flags_adp
_atom_site_refinement_flags_occupancy
_atom_site_disorder_assembly
_atom_site_disorder_group
Pt1 Pt 0.63237(2) 0.53119(4) 0.30204(2) 0.04486(17) Uani 1 1 d . . . . .
N1 N 0.57848(19) 0.5029(8) 0.2899(2) 0.056(3) Uani 1 1 d . . . . .
H1A H 0.5713 0.4485 0.3043 0.068 Uiso 1 1 calc R U . . .
H1B H 0.5651 0.5587 0.2961 0.068 Uiso 1 1 calc R U . . .
N2 N 0.6374(2) 0.4697(8) 0.2478(2) 0.056(2) Uani 1 1 d . . . . .
H2A H 0.6417 0.5200 0.2302 0.067 Uiso 1 1 calc R U . . .
H2B H 0.6563 0.4244 0.2485 0.067 Uiso 1 1 calc R U . . .
N3 N 0.68589(19) 0.5622(8) 0.3147(2) 0.050(3) Uani 1 1 d . . . . .
N4 N 0.85826(18) 0.6779(8) 0.3949(2) 0.053(3) Uani 1 1 d . . . . .
N5 N 0.88991(17) 0.7364(7) 0.4543(2) 0.043(2) Uani 1 1 d . . . . .
N6 N 0.87451(17) 0.9163(7) 0.6440(2) 0.0424(19) Uani 1 1 d . . . . .
C1 C 0.5727(3) 0.4802(12) 0.2476(3) 0.074(4) Uani 1 1 d . . . . .
H1C H 0.5496 0.4436 0.2424 0.088 Uiso 1 1 calc R U . . .
H1D H 0.5718 0.5441 0.2324 0.088 Uiso 1 1 calc R U . . .
C2 C 0.6030(3) 0.4167(12) 0.2363(3) 0.072(4) Uani 1 1 d . . . . .
H2C H 0.6010 0.4053 0.2078 0.087 Uiso 1 1 calc R U . . .
H2D H 0.6023 0.3499 0.2494 0.087 Uiso 1 1 calc R U . . .
C3 C 0.7080(2) 0.4868(9) 0.3274(3) 0.046(2) Uani 1 1 d . . . . .
H3 H 0.6999 0.4183 0.3264 0.056 Uiso 1 1 calc R U . . .
C4 C 0.7425(2) 0.5096(10) 0.3421(3) 0.054(3) Uani 1 1 d . . . . .
H4 H 0.7581 0.4560 0.3507 0.065 Uiso 1 1 calc R U . . .
C5 C 0.7547(2) 0.6080(9) 0.3444(2) 0.041(2) Uani 1 1 d . . . . .
C6 C 0.7310(2) 0.6809(9) 0.3303(2) 0.046(3) Uani 1 1 d . . . . .
H6 H 0.7386 0.7498 0.3304 0.055 Uiso 1 1 calc R U . . .
C7 C 0.6968(2) 0.6573(9) 0.3161(3) 0.046(3) Uani 1 1 d . . . . .
H7 H 0.6809 0.7099 0.3072 0.056 Uiso 1 1 calc R U . . .
C8 C 0.7910(2) 0.6316(9) 0.3622(2) 0.043(3) Uani 1 1 d . . . . .
C9 C 0.8088(2) 0.5646(10) 0.3883(2) 0.050(3) Uani 1 1 d . . . . .
H9 H 0.7977 0.5028 0.3951 0.060 Uiso 1 1 calc R U . . .
C10 C 0.8427(2) 0.5890(10) 0.4040(3) 0.049(3) Uani 1 1 d . . . . .
H10 H 0.8553 0.5431 0.4214 0.058 Uiso 1 1 calc R U . . .
C11 C 0.8420(2) 0.7450(10) 0.3704(2) 0.050(3) Uani 1 1 d . . . . .
H11 H 0.8540 0.8064 0.3645 0.060 Uiso 1 1 calc R U . . .
C12 C 0.8081(2) 0.7252(9) 0.3537(2) 0.043(2) Uani 1 1 d . . . . .
H12 H 0.7962 0.7732 0.3367 0.052 Uiso 1 1 calc R U . . .
C13 C 0.8943(2) 0.7011(10) 0.4138(2) 0.050(3) Uani 1 1 d . . . . .
H13A H 0.9062 0.7546 0.3990 0.060 Uiso 1 1 calc R U . . .
H13B H 0.9096 0.6396 0.4143 0.060 Uiso 1 1 calc R U . . .
C14 C 0.8987(2) 0.6734(9) 0.4845(2) 0.047(3) Uani 1 1 d . . . . .
H14 H 0.9071 0.6065 0.4799 0.056 Uiso 1 1 calc R U . . .
C15 C 0.8955(2) 0.7068(9) 0.5213(3) 0.045(2) Uani 1 1 d . . . . .
H15 H 0.9017 0.6627 0.5425 0.054 Uiso 1 1 calc R U . . .
C16 C 0.88330(19) 0.8041(8) 0.5285(2) 0.036(2) Uani 1 1 d . . . . .
C17 C 0.8741(2) 0.8692(10) 0.4964(2) 0.047(3) Uani 1 1 d . . . . .
H17 H 0.8656 0.9363 0.5003 0.057 Uiso 1 1 calc R U . . .
C18 C 0.8780(2) 0.8324(9) 0.4599(3) 0.044(3) Uani 1 1 d . . . . .
H18 H 0.8723 0.8747 0.4380 0.053 Uiso 1 1 calc R U . . .
C19 C 0.8803(2) 0.8449(8) 0.5686(2) 0.038(2) Uani 1 1 d . . . . .
C20 C 0.8910(3) 0.7834(9) 0.6007(3) 0.052(3) Uani 1 1 d . . . . .
H20 H 0.8999 0.7164 0.5977 0.062 Uiso 1 1 calc R U . . .
C21 C 0.8877(3) 0.8277(11) 0.6376(3) 0.058(3) Uani 1 1 d . . . . .
H21 H 0.8960 0.7889 0.6597 0.069 Uiso 1 1 calc R U . . .
C22 C 0.8639(3) 0.9737(9) 0.6131(2) 0.046(2) Uani 1 1 d . . . . .
H22 H 0.8544 1.0396 0.6172 0.055 Uiso 1 1 calc R U . . .
C23 C 0.8665(3) 0.9390(9) 0.5760(3) 0.047(3) Uani 1 1 d . . . . .
H23 H 0.8585 0.9813 0.5548 0.056 Uiso 1 1 calc R U . . .
S1 S 0.80084(6) 0.6745(2) 0.47988(7) 0.0475(6) Uani 1 1 d . . . . .
S2 S 0.72747(6) 0.6003(3) 0.45845(8) 0.0610(8) Uani 1 1 d . . . . .
S3 S 0.78335(7) 0.8822(3) 0.43009(7) 0.0570(7) Uani 1 1 d . . . . .
S4 S 0.70849(6) 0.8107(3) 0.41342(7) 0.0611(8) Uani 1 1 d . . . . .
O1 O 0.96685(16) 0.8060(7) 0.40286(19) 0.057(2) Uani 1 1 d . . . A .
O2 O 0.92232(19) 0.7172(7) 0.33659(19) 0.067(2) Uani 1 1 d D . . . .
O3 O 0.9149(3) 0.5161(9) 0.3690(2) 0.082(3) Uani 1 1 d D . . . .
O4 O 0.91424(19) 0.4466(7) 0.4494(2) 0.065(2) Uani 1 1 d . . . A .
O5 O 0.84648(18) 0.4617(7) 0.4825(2) 0.062(2) Uani 1 1 d . . . . .
O6 O 0.67719(18) 0.9142(7) 0.3365(2) 0.060(2) Uani 1 1 d . . . . .
O7 O 0.62591(18) 0.8075(7) 0.2853(2) 0.062(2) Uani 1 1 d . . . . .
O8 O 0.5537(2) 0.7147(9) 0.2704(3) 0.093(3) Uani 1 1 d . . . . .
O9 O 0.5302(2) 0.6317(7) 0.3415(2) 0.070(2) Uani 1 1 d . . . . .
O10 O 0.97324(18) 0.8967(7) 0.57281(19) 0.066(2) Uani 1 1 d . . . . .
C24 C 0.9644(2) 0.9216(11) 0.5342(3) 0.060(3) Uani 1 1 d . . . . .
C25 C 0.9493(3) 1.0111(11) 0.5213(4) 0.067(4) Uani 1 1 d . . . . .
H25 H 0.9435 1.0625 0.5392 0.081 Uiso 1 1 calc R U . . .
C26 C 0.9427(3) 1.0256(12) 0.4814(4) 0.072(4) Uani 1 1 d . . . . .
H26 H 0.9317 1.0872 0.4724 0.086 Uiso 1 1 calc R U . . .
C27 C 0.9513(2) 0.9554(11) 0.4552(4) 0.062(3) Uani 1 1 d . . . . .
H27 H 0.9471 0.9692 0.4282 0.074 Uiso 1 1 calc R U . . .
C28 C 0.9669(2) 0.8597(11) 0.4675(3) 0.060(3) Uani 1 1 d . . . . .
C29 C 0.9734(2) 0.8420(10) 0.5080(3) 0.053(3) Uani 1 1 d . . . . .
C30 C 0.9888(2) 0.7479(12) 0.5207(3) 0.067(4) Uani 1 1 d . . . . .
H30 H 0.9930 0.7351 0.5478 0.080 Uiso 1 1 calc R U . . .
C31 C 0.9975(2) 0.6753(11) 0.4944(3) 0.061(3) Uani 1 1 d . . . . .
H31 H 1.0074 0.6121 0.5031 0.073 Uiso 1 1 calc R U . . .
C32 C 0.9915(2) 0.6954(10) 0.4540(3) 0.055(3) Uani 1 1 d . . . . .
H32 H 0.9987 0.6470 0.4355 0.066 Uiso 1 1 calc R U . . .
C33 C 0.9756(2) 0.7834(10) 0.4415(3) 0.055(3) Uani 1 1 d . . . . .
C34 C 0.9797(3) 0.7392(13) 0.3738(3) 0.075(4) Uani 1 1 d . . . . .
H34A H 0.9775 0.6674 0.3819 0.090 Uiso 1 1 calc R U . A .
H34B H 1.0054 0.7535 0.3696 0.090 Uiso 1 1 calc R U . . .
C35 C 0.9564(3) 0.7593(14) 0.3366(3) 0.089(5) Uani 1 1 d . . . A .
H35A H 0.9540 0.8336 0.3329 0.107 Uiso 1 1 calc R U . . .
H35B H 0.9687 0.7318 0.3143 0.107 Uiso 1 1 calc R U . . .
C36 C 0.9076(6) 0.6279(15) 0.3167(6) 0.069(4) Uani 0.511(15) 1 d D . P A 1
H36A H 0.9104 0.6367 0.2885 0.083 Uiso 0.511(15) 1 calc R U P A 1
H36B H 0.8813 0.6258 0.3204 0.083 Uiso 0.511(15) 1 calc R U P A 1
C37 C 0.9232(6) 0.526(2) 0.3286(5) 0.069(4) Uani 0.511(15) 1 d D . P A 1
H37A H 0.9119 0.4710 0.3126 0.083 Uiso 0.511(15) 1 calc R U P A 1
H37B H 0.9496 0.5250 0.3260 0.083 Uiso 0.511(15) 1 calc R U P A 1
C38 C 0.9229(4) 0.4145(14) 0.3808(4) 0.084(5) Uani 1 1 d . . . A .
H38A H 0.9404 0.3841 0.3636 0.101 Uiso 1 1 calc R U . . .
H38B H 0.9006 0.3730 0.3789 0.101 Uiso 1 1 calc R U . . .
C39 C 0.9385(3) 0.4158(13) 0.4218(3) 0.080(4) Uani 1 1 d . . . . .
H39A H 0.9474 0.3468 0.4287 0.096 Uiso 1 1 calc R U . A .
H39B H 0.9595 0.4621 0.4235 0.096 Uiso 1 1 calc R U . . .
C40 C 0.8972(3) 0.3633(10) 0.4667(4) 0.065(3) Uani 1 1 d . . . . .
H40A H 0.9156 0.3145 0.4771 0.078 Uiso 1 1 calc R U . A .
H40B H 0.8813 0.3278 0.4468 0.078 Uiso 1 1 calc R U . . .
C41 C 0.8750(3) 0.4007(12) 0.4992(3) 0.069(4) Uani 1 1 d . . . A .
H41A H 0.8651 0.3423 0.5132 0.083 Uiso 1 1 calc R U . . .
H41B H 0.8903 0.4411 0.5181 0.083 Uiso 1 1 calc R U . . .
C42 C 0.8203(3) 0.4845(10) 0.5101(3) 0.057(3) Uani 1 1 d . . . . .
H42A H 0.8320 0.5219 0.5325 0.069 Uiso 1 1 calc R U . . .
H42B H 0.8100 0.4208 0.5199 0.069 Uiso 1 1 calc R U . . .
C43 C 0.7914(3) 0.5475(10) 0.4907(3) 0.056(3) Uani 1 1 d . . . . .
C44 C 0.7580(3) 0.5137(10) 0.4808(3) 0.055(3) Uani 1 1 d . . . . .
H44 H 0.7511 0.4455 0.4857 0.066 Uiso 1 1 calc R U . . .
C45 C 0.7586(2) 0.7000(9) 0.4547(3) 0.046(3) Uani 1 1 d . . . . .
C46 C 0.7513(2) 0.7859(10) 0.4360(3) 0.049(3) Uani 1 1 d . . . . .
C47 C 0.7554(4) 0.9486(10) 0.3965(3) 0.063(3) Uani 1 1 d . . . . .
H47 H 0.7647 1.0059 0.3837 0.076 Uiso 1 1 calc R U . . .
C48 C 0.7221(3) 0.9214(10) 0.3886(3) 0.061(3) Uani 1 1 d . . . . .
C49 C 0.6933(4) 0.9797(12) 0.3670(4) 0.085(4) Uani 1 1 d . . . . .
H49A H 0.6749 1.0010 0.3849 0.101 Uiso 1 1 calc R U . . .
H49B H 0.7036 1.0413 0.3555 0.101 Uiso 1 1 calc R U . . .
C50 C 0.6427(3) 0.9539(10) 0.3233(4) 0.066(3) Uani 1 1 d . . . . .
H50A H 0.6440 1.0290 0.3225 0.079 Uiso 1 1 calc R U . . .
H50B H 0.6246 0.9348 0.3420 0.079 Uiso 1 1 calc R U . . .
C51 C 0.6311(3) 0.9151(12) 0.2844(4) 0.069(4) Uani 1 1 d . . . . .
H51A H 0.6083 0.9486 0.2752 0.083 Uiso 1 1 calc R U . . .
H51B H 0.6496 0.9318 0.2659 0.083 Uiso 1 1 calc R U . . .
C52 C 0.6112(3) 0.7660(14) 0.2490(3) 0.085(5) Uani 1 1 d . . . . .
H52A H 0.6173 0.6928 0.2479 0.102 Uiso 1 1 calc R U . . .
H52B H 0.6225 0.8004 0.2273 0.102 Uiso 1 1 calc R U . . .
C53 C 0.5714(4) 0.7781(15) 0.2439(5) 0.117(7) Uani 1 1 d . . . . .
H53A H 0.5649 0.8499 0.2484 0.141 Uiso 1 1 calc R U . . .
H53B H 0.5631 0.7602 0.2169 0.141 Uiso 1 1 calc R U . . .
C54 C 0.5338(6) 0.7681(17) 0.2955(4) 0.121(6) Uani 1 1 d . U . . .
H54A H 0.5187 0.8191 0.2810 0.145 Uiso 1 1 calc R U . . .
H54B H 0.5500 0.8043 0.3148 0.145 Uiso 1 1 calc R U . . .
C55 C 0.5105(4) 0.6955(17) 0.3158(4) 0.114(7) Uani 1 1 d . U . . .
H55A H 0.4929 0.7343 0.3303 0.137 Uiso 1 1 calc R U . . .
H55B H 0.4967 0.6536 0.2961 0.137 Uiso 1 1 calc R U . . .
C56 C 0.9906(3) 0.9424(15) 0.6384(3) 0.098(6) Uani 1 1 d . . . . .
H56A H 1.0142 0.9127 0.6328 0.117 Uiso 1 1 calc R U . . .
H56B H 0.9951 1.0025 0.6553 0.117 Uiso 1 1 calc R U . . .
C57 C 0.9707(3) 0.9753(12) 0.6004(4) 0.070(4) Uani 1 1 d . . . . .
H57A H 0.9450 0.9890 0.6048 0.084 Uiso 1 1 calc R U . . .
H57B H 0.9815 1.0385 0.5908 0.084 Uiso 1 1 calc R U . . .
P1 P 0.71323(10) 0.2746(3) 0.41805(9) 0.0763(10) Uani 1 1 d . . . . .
F1 F 0.7491(2) 0.3371(7) 0.4104(2) 0.092(3) Uani 1 1 d . . . . .
F2 F 0.7018(3) 0.2779(8) 0.3729(2) 0.108(3) Uani 1 1 d . . . . .
F3 F 0.6776(3) 0.2128(9) 0.4258(3) 0.117(3) Uani 1 1 d . . . . .
F4 F 0.7255(2) 0.2715(7) 0.46300(19) 0.094(3) Uani 1 1 d . . . . .
F5 F 0.6932(2) 0.3777(7) 0.4239(2) 0.099(3) Uani 1 1 d . . . . .
F6 F 0.7338(3) 0.1711(8) 0.4112(3) 0.117(3) Uani 1 1 d . . . . .
P2 P 0.82147(8) 0.6944(3) 0.24487(8) 0.0649(9) Uani 1 1 d . . . . .
F7 F 0.8595(2) 0.6744(10) 0.2302(3) 0.141(5) Uani 1 1 d . . . . .
F8 F 0.8161(4) 0.7928(8) 0.2199(3) 0.145(5) Uani 1 1 d . . . . .
F9 F 0.7833(2) 0.7103(8) 0.2621(2) 0.103(3) Uani 1 1 d . . . . .
F10 F 0.8266(2) 0.5975(7) 0.2727(2) 0.101(3) Uani 1 1 d . . . . .
F11 F 0.83937(18) 0.7642(6) 0.27907(17) 0.0718(19) Uani 1 1 d . . . . .
F12 F 0.8036(2) 0.6257(7) 0.2109(2) 0.091(3) Uani 1 1 d . . . . .
P3 P 0.95210(8) 0.5201(3) 0.60766(9) 0.0657(9) Uani 1 1 d . . . . .
F13 F 0.9584(2) 0.6382(8) 0.6051(3) 0.102(3) Uani 1 1 d . . . . .
F14 F 0.94035(18) 0.5354(8) 0.6509(2) 0.095(3) Uani 1 1 d . . . . .
F15 F 0.9466(2) 0.4018(7) 0.6094(2) 0.086(2) Uani 1 1 d . . . . .
F16 F 0.9628(3) 0.5107(8) 0.5642(2) 0.110(3) Uani 1 1 d . . . . .
F17 F 0.9923(2) 0.5049(8) 0.6244(3) 0.109(3) Uani 1 1 d . . . . .
F18 F 0.9110(2) 0.5373(7) 0.5918(2) 0.084(2) Uani 1 1 d . . . . .
P4 P 0.87734(10) 1.0620(3) 0.36706(10) 0.0793(11) Uani 1 1 d . . . . .
F19 F 0.8976(3) 0.9561(8) 0.3677(3) 0.111(3) Uani 1 1 d . . . . .
F20 F 0.9095(3) 1.1161(10) 0.3884(4) 0.160(5) Uani 1 1 d . . . . .
F21 F 0.8557(3) 1.1637(10) 0.3693(3) 0.146(5) Uani 1 1 d . . . . .
F22 F 0.8442(3) 1.0053(12) 0.3455(4) 0.180(7) Uani 1 1 d . . . . .
F23 F 0.8626(4) 1.0273(11) 0.4072(3) 0.169(6) Uani 1 1 d . . . . .
F24 F 0.8882(4) 1.0952(11) 0.3264(3) 0.171(6) Uani 1 1 d . . . . .
C36A C 0.9285(6) 0.6214(15) 0.3168(6) 0.069(4) Uani 0.489(15) 1 d D . P A 2
H36C H 0.9535 0.5980 0.3231 0.083 Uiso 0.489(15) 1 calc R U P A 2
H36D H 0.9251 0.6309 0.2883 0.083 Uiso 0.489(15) 1 calc R U P A 2
C37A C 0.9023(6) 0.543(2) 0.3298(5) 0.069(4) Uani 0.489(15) 1 d D . P A 2
H37C H 0.8776 0.5719 0.3294 0.083 Uiso 0.489(15) 1 calc R U P A 2
H37D H 0.9020 0.4830 0.3126 0.083 Uiso 0.489(15) 1 calc R U P A 2

loop_
_atom_site_aniso_label
_atom_site_aniso_U_11
_atom_site_aniso_U_22
_atom_site_aniso_U_33
_atom_site_aniso_U_23
_atom_site_aniso_U_13
_atom_site_aniso_U_12
Pt1 0.0285(2) 0.0698(4) 0.0358(2) -0.00671(19) -0.00157(13) -0.00229(19)
N1 0.031(4) 0.104(9) 0.033(4) -0.016(4) -0.005(3) -0.002(4)
N2 0.037(4) 0.095(8) 0.033(4) -0.013(4) -0.005(3) 0.000(4)
N3 0.034(4) 0.083(9) 0.033(4) -0.011(4) 0.000(3) 0.008(4)
N4 0.022(3) 0.103(9) 0.034(4) -0.011(4) 0.005(3) -0.004(4)
N5 0.023(3) 0.063(7) 0.042(4) -0.014(4) 0.002(3) -0.002(4)
N6 0.021(3) 0.057(6) 0.049(4) -0.003(4) -0.004(3) 0.009(4)
C1 0.043(5) 0.132(13) 0.046(6) -0.028(7) 0.008(4) -0.002(6)
C2 0.045(5) 0.114(13) 0.056(6) -0.032(7) -0.004(5) -0.002(6)
C3 0.043(5) 0.039(7) 0.056(6) 0.000(5) -0.005(4) -0.004(4)
C4 0.030(4) 0.085(11) 0.047(5) -0.006(5) -0.006(4) 0.012(5)
C5 0.032(4) 0.058(8) 0.032(4) -0.008(4) 0.003(3) -0.009(4)
C6 0.026(4) 0.067(8) 0.043(5) 0.003(5) -0.003(3) -0.005(4)
C7 0.041(5) 0.057(8) 0.041(5) -0.005(5) 0.002(4) -0.010(5)
C8 0.027(4) 0.071(8) 0.031(4) -0.006(4) 0.004(3) 0.006(4)
C9 0.032(4) 0.084(10) 0.033(4) -0.009(5) 0.000(3) 0.001(5)
C10 0.034(4) 0.072(9) 0.039(5) -0.009(5) -0.001(4) 0.010(5)
C11 0.037(4) 0.084(10) 0.030(4) 0.002(5) 0.008(4) -0.010(5)
C12 0.030(4) 0.057(8) 0.042(5) -0.002(4) 0.002(3) -0.005(4)
C13 0.026(4) 0.088(10) 0.036(5) -0.018(5) 0.002(3) -0.006(5)
C14 0.025(4) 0.078(9) 0.038(5) -0.009(5) 0.002(3) 0.000(4)
C15 0.033(4) 0.058(8) 0.044(5) -0.001(4) -0.001(4) 0.005(4)
C16 0.019(3) 0.052(7) 0.038(4) -0.001(4) 0.003(3) -0.011(4)
C17 0.028(4) 0.079(9) 0.034(5) 0.002(5) 0.002(3) -0.003(4)
C18 0.026(4) 0.068(9) 0.039(5) 0.001(4) 0.004(3) -0.003(4)
C19 0.024(4) 0.062(8) 0.029(4) 0.003(4) 0.001(3) -0.005(4)
C20 0.057(6) 0.049(8) 0.048(5) -0.003(5) -0.001(4) 0.022(5)
C21 0.053(5) 0.089(11) 0.031(5) 0.010(5) 0.002(4) 0.015(6)
C22 0.054(5) 0.047(7) 0.035(5) -0.002(4) -0.003(4) 0.009(5)
C23 0.051(5) 0.056(8) 0.035(5) 0.005(4) 0.002(4) 0.006(5)
S1 0.0332(10) 0.063(2) 0.0467(12) -0.0059(11) 0.0066(9) 0.0030(11)
S2 0.0377(11) 0.083(3) 0.0628(15) -0.0048(15) 0.0106(10) -0.0073(13)
S3 0.0522(13) 0.064(2) 0.0548(14) -0.0032(13) 0.0067(11) 0.0035(13)
S4 0.0389(12) 0.096(3) 0.0485(14) -0.0037(14) 0.0052(10) 0.0128(13)
O1 0.034(3) 0.085(7) 0.051(4) 0.011(4) 0.001(3) 0.000(3)
O2 0.057(4) 0.103(8) 0.041(4) -0.005(4) 0.001(3) 0.009(4)
O3 0.099(6) 0.101(9) 0.046(4) -0.010(4) 0.000(4) 0.017(6)
O4 0.048(4) 0.088(8) 0.058(4) -0.001(4) 0.008(3) 0.013(4)
O5 0.052(4) 0.085(7) 0.052(4) 0.000(4) 0.010(3) 0.013(4)
O6 0.056(4) 0.061(6) 0.061(4) -0.008(4) -0.004(3) 0.011(4)
O7 0.047(4) 0.081(7) 0.058(4) 0.011(4) -0.005(3) -0.018(4)
O8 0.041(4) 0.095(9) 0.143(9) 0.027(7) -0.007(5) 0.001(5)
O9 0.056(4) 0.089(8) 0.063(5) 0.000(4) -0.005(4) 0.017(4)
O10 0.052(4) 0.102(8) 0.044(4) -0.004(4) 0.006(3) -0.008(4)
C24 0.033(5) 0.082(10) 0.064(6) 0.001(6) 0.004(4) -0.015(6)
C25 0.033(5) 0.096(12) 0.074(8) 0.005(7) 0.012(5) -0.002(6)
C26 0.035(5) 0.092(11) 0.090(9) 0.018(8) 0.003(5) -0.019(6)
C27 0.029(4) 0.092(12) 0.065(7) 0.006(7) 0.008(4) -0.008(5)
C28 0.014(4) 0.101(11) 0.064(6) 0.013(6) 0.000(4) -0.002(5)
C29 0.020(4) 0.066(9) 0.071(7) -0.004(6) 0.003(4) 0.009(4)
C30 0.026(4) 0.117(13) 0.057(6) 0.007(7) 0.002(4) 0.005(6)
C31 0.038(5) 0.081(11) 0.063(7) -0.005(6) 0.001(4) 0.015(5)
C32 0.041(5) 0.059(9) 0.064(6) -0.003(5) -0.004(4) 0.007(5)
C33 0.023(4) 0.081(10) 0.061(6) 0.022(6) 0.000(4) 0.005(5)
C34 0.044(5) 0.119(14) 0.064(7) 0.011(7) 0.012(5) 0.015(7)
C35 0.063(7) 0.162(17) 0.043(6) 0.030(8) 0.013(5) 0.019(8)
C36 0.050(7) 0.112(14) 0.048(6) -0.014(7) 0.009(7) 0.006(11)
C37 0.050(7) 0.112(14) 0.048(6) -0.014(7) 0.009(7) 0.006(11)
C38 0.073(8) 0.106(14) 0.074(8) -0.017(8) 0.017(6) 0.045(8)
C39 0.051(6) 0.121(14) 0.070(7) 0.001(8) 0.015(5) 0.028(7)
C40 0.045(5) 0.061(10) 0.088(8) -0.010(7) 0.002(5) 0.011(6)
C41 0.055(6) 0.088(12) 0.064(7) 0.008(7) -0.004(5) 0.002(6)
C42 0.058(6) 0.067(9) 0.048(6) 0.002(5) 0.016(5) 0.014(6)
C43 0.051(5) 0.078(10) 0.040(5) -0.012(5) 0.015(4) 0.001(5)
C44 0.053(6) 0.059(9) 0.054(6) -0.005(5) 0.024(5) -0.006(5)
C45 0.026(4) 0.067(9) 0.046(5) -0.015(5) 0.006(4) -0.003(4)
C46 0.034(4) 0.073(9) 0.041(5) -0.004(5) 0.008(4) 0.010(5)
C47 0.095(9) 0.043(9) 0.050(6) -0.006(5) -0.004(6) 0.003(6)
C48 0.071(7) 0.053(9) 0.059(6) -0.005(6) -0.003(5) 0.004(6)
C49 0.094(9) 0.085(12) 0.071(8) -0.007(7) -0.027(7) 0.013(8)
C50 0.053(6) 0.042(9) 0.105(10) -0.004(7) 0.014(6) 0.000(5)
C51 0.044(5) 0.083(11) 0.079(8) 0.014(7) -0.009(5) -0.020(6)
C52 0.068(7) 0.130(15) 0.055(7) 0.016(7) -0.018(5) -0.037(8)
C53 0.074(9) 0.125(17) 0.146(15) 0.066(13) -0.049(9) -0.039(10)
C54 0.157(15) 0.148(19) 0.053(8) -0.018(8) -0.039(8) 0.049(12)
C55 0.073(8) 0.20(2) 0.067(8) -0.015(9) -0.014(6) 0.084(10)
C56 0.040(6) 0.20(2) 0.053(7) -0.026(9) 0.004(5) -0.012(8)
C57 0.049(6) 0.083(11) 0.079(8) -0.002(7) 0.016(5) -0.012(6)
P1 0.096(2) 0.080(3) 0.0513(16) 0.0018(16) -0.0086(15) 0.020(2)
F1 0.098(5) 0.112(8) 0.067(4) 0.002(4) 0.003(4) 0.023(5)
F2 0.140(7) 0.117(9) 0.064(4) 0.008(5) -0.019(4) -0.013(6)
F3 0.122(7) 0.127(10) 0.100(6) 0.028(6) -0.015(5) -0.033(6)
F4 0.127(6) 0.096(7) 0.056(4) -0.002(4) -0.013(4) 0.011(5)
F5 0.104(6) 0.091(8) 0.103(6) 0.009(5) 0.002(5) 0.034(5)
F6 0.145(8) 0.096(8) 0.105(6) -0.033(5) -0.033(6) 0.034(6)
P2 0.0672(17) 0.074(3) 0.0536(16) -0.0013(15) 0.0042(13) 0.0012(16)
F7 0.092(6) 0.215(14) 0.120(7) -0.093(8) 0.035(5) -0.045(7)
F8 0.242(13) 0.097(9) 0.086(6) 0.033(5) -0.054(7) -0.033(8)
F9 0.069(4) 0.152(10) 0.089(5) -0.032(5) 0.005(4) 0.009(5)
F10 0.118(6) 0.071(7) 0.107(6) -0.004(5) -0.040(5) 0.001(5)
F11 0.084(4) 0.076(6) 0.056(4) 0.004(3) 0.010(3) -0.013(4)
F12 0.096(5) 0.105(8) 0.072(4) -0.018(4) -0.009(4) -0.010(5)
P3 0.0595(16) 0.078(3) 0.0609(17) 0.0082(16) 0.0124(13) 0.0144(17)
F13 0.085(5) 0.094(8) 0.126(7) 0.005(6) 0.006(5) 0.022(5)
F14 0.061(4) 0.158(9) 0.066(4) -0.016(5) 0.011(3) 0.006(5)
F15 0.096(5) 0.064(6) 0.098(5) 0.017(4) 0.017(4) -0.003(4)
F16 0.134(7) 0.118(9) 0.081(5) 0.012(5) 0.049(5) 0.037(6)
F17 0.054(4) 0.134(10) 0.141(8) 0.024(6) 0.015(4) 0.031(5)
F18 0.077(4) 0.100(7) 0.075(4) -0.003(4) -0.007(3) 0.023(4)
P4 0.074(2) 0.099(4) 0.0642(19) 0.0186(18) -0.0021(15) 0.0118(19)
F19 0.113(7) 0.115(9) 0.102(6) -0.007(5) -0.017(5) 0.047(6)
F20 0.154(10) 0.095(10) 0.223(13) 0.002(9) -0.058(9) -0.024(8)
F21 0.184(11) 0.132(11) 0.123(8) 0.027(7) 0.027(7) 0.089(9)
F22 0.134(9) 0.198(16) 0.198(14) 0.079(11) -0.073(9) -0.031(9)
F23 0.228(15) 0.173(13) 0.114(8) 0.033(8) 0.071(9) 0.068(11)
F24 0.275(16) 0.163(13) 0.079(6) 0.012(7) 0.055(8) -0.025(12)
C36A 0.050(7) 0.112(14) 0.048(6) -0.014(7) 0.009(7) 0.006(11)
C37A 0.050(7) 0.112(14) 0.048(6) -0.014(7) 0.009(7) 0.006(11)

loop_
_atom_type_symbol
_atom_type_description
_atom_type_scat_dispersion_real
_atom_type_scat_dispersion_imag
_atom_type_scat_source
C C 0.0181 0.0091 'International Tables Vol C Tables 4.2.6.8 and 6.1.1.4'
H H 0.0000 0.0000 'International Tables Vol C Tables 4.2.6.8 and 6.1.1.4'
F F 0.0727 0.0534 'International Tables Vol C Tables 4.2.6.8 and 6.1.1.4'
N N 0.0311 0.0180 'International Tables Vol C Tables 4.2.6.8 and 6.1.1.4'
O O 0.0492 0.0322 'International Tables Vol C Tables 4.2.6.8 and 6.1.1.4'
P P 0.2955 0.4335 'International Tables Vol C Tables 4.2.6.8 and 6.1.1.4'
Pt Pt -4.5932 6.9264 'International Tables Vol C Tables 4.2.6.8 and 6.1.1.4'
S S 0.3331 0.5567 'International Tables Vol C Tables 4.2.6.8 and 6.1.1.4'

loop_
_geom_angle_atom_site_label_1
_geom_angle_atom_site_label_2
_geom_angle_atom_site_label_3
_geom_angle
_geom_angle_site_symmetry_1
_geom_angle_site_symmetry_3
N1 Pt1 N2 83.5(3) . .
N3 Pt1 N1 178.8(4) . .
N3 Pt1 N2 97.3(3) . .
N6 Pt1 N1 94.0(3) 7_666 .
N6 Pt1 N2 176.3(4) 7_666 .
N6 Pt1 N3 85.1(3) 7_666 .
Pt1 N1 H1A 110.0 . .
Pt1 N1 H1B 110.0 . .
H1A N1 H1B 108.4 . .
C1 N1 Pt1 108.3(6) . .
C1 N1 H1A 110.0 . .
C1 N1 H1B 110.0 . .
Pt1 N2 H2A 110.2 . .
Pt1 N2 H2B 110.2 . .
H2A N2 H2B 108.5 . .
C2 N2 Pt1 107.4(6) . .
C2 N2 H2A 110.2 . .
C2 N2 H2B 110.2 . .
C3 N3 Pt1 119.1(8) . .
C7 N3 Pt1 119.4(7) . .
C7 N3 C3 120.6(8) . .
C10 N4 C13 117.6(9) . .
C11 N4 C10 122.4(8) . .
C11 N4 C13 119.9(10) . .
C14 N5 C13 119.5(9) . .
C14 N5 C18 121.8(8) . .
C18 N5 C13 118.7(9) . .
C21 N6 Pt1 122.7(6) . 7_666
C21 N6 C22 118.0(8) . .
C22 N6 Pt1 119.3(7) . 7_666
N1 C1 H1C 110.1 . .
N1 C1 H1D 110.1 . .
H1C C1 H1D 108.4 . .
C2 C1 N1 108.0(9) . .
C2 C1 H1C 110.1 . .
C2 C1 H1D 110.1 . .
N2 C2 H2C 109.9 . .
N2 C2 H2D 109.9 . .
C1 C2 N2 108.8(11) . .
C1 C2 H2C 109.9 . .
C1 C2 H2D 109.9 . .
H2C C2 H2D 108.3 . .
N3 C3 H3 120.3 . .
N3 C3 C4 119.5(11) . .
C4 C3 H3 120.3 . .
C3 C4 H4 119.3 . .
C5 C4 C3 121.5(10) . .
C5 C4 H4 119.3 . .
C4 C5 C8 120.8(9) . .
C6 C5 C4 116.0(8) . .
C6 C5 C8 123.2(10) . .
C5 C6 H6 119.1 . .
C7 C6 C5 121.9(11) . .
C7 C6 H6 119.1 . .
N3 C7 C6 120.5(11) . .
N3 C7 H7 119.8 . .
C6 C7 H7 119.8 . .
C9 C8 C5 121.1(10) . .
C9 C8 C12 118.6(8) . .
C12 C8 C5 120.2(9) . .
C8 C9 H9 120.3 . .
C10 C9 C8 119.4(11) . .
C10 C9 H9 120.3 . .
N4 C10 C9 120.3(10) . .
N4 C10 H10 119.9 . .
C9 C10 H10 119.9 . .
N4 C11 H11 119.9 . .
N4 C11 C12 120.2(10) . .
C12 C11 H11 119.9 . .
C8 C12 H12 120.5 . .
C11 C12 C8 119.1(10) . .
C11 C12 H12 120.5 . .
N4 C13 N5 109.1(6) . .
N4 C13 H13A 109.9 . .
N4 C13 H13B 109.9 . .
N5 C13 H13A 109.9 . .
N5 C13 H13B 109.9 . .
H13A C13 H13B 108.3 . .
N5 C14 H14 120.4 . .
C15 C14 N5 119.2(11) . .
C15 C14 H14 120.4 . .
C14 C15 H15 119.4 . .
C14 C15 C16 121.2(10) . .
C16 C15 H15 119.4 . .
C15 C16 C17 118.9(8) . .
C15 C16 C19 122.9(8) . .
C17 C16 C19 118.2(9) . .
C16 C17 H17 121.1 . .
C18 C17 C16 117.8(11) . .
C18 C17 H17 121.1 . .
N5 C18 C17 121.1(9) . .
N5 C18 H18 119.5 . .
C17 C18 H18 119.5 . .
C20 C19 C16 119.0(9) . .
C23 C19 C16 123.3(8) . .
C23 C19 C20 117.6(8) . .
C19 C20 H20 122.1 . .
C19 C20 C21 115.7(10) . .
C21 C20 H20 122.1 . .
N6 C21 C20 125.6(9) . .
N6 C21 H21 117.2 . .
C20 C21 H21 117.2 . .
N6 C22 H22 119.4 . .
N6 C22 C23 121.2(10) . .
C23 C22 H22 119.4 . .
C19 C23 H23 119.1 . .
C22 C23 C19 121.8(9) . .
C22 C23 H23 119.1 . .
C43 S1 C45 95.8(5) . .
C44 S2 C45 96.2(5) . .
C47 S3 C46 93.4(6) . .
C46 S4 C48 94.9(6) . .
C33 O1 C34 118.1(9) . .
C35 O2 C36 130.2(13) . .
C35 O2 C36A 100.2(12) . .
C38 O3 C37 107.9(13) . .
C38 O3 C37A 123.3(15) . .
C39 O4 C40 112.5(11) . .
C41 O5 C42 111.6(8) . .
C50 O6 C49 109.4(9) . .
C51 O7 C52 113.7(10) . .
C54 O8 C53 113.1(16) . .
C55 O9 C56 115.8(11) . 7_666
C24 O10 C57 116.7(11) . .
O10 C24 C29 112.2(11) . .
C25 C24 O10 125.5(12) . .
C25 C24 C29 122.2(11) . .
C24 C25 H25 120.6 . .
C24 C25 C26 118.8(13) . .
C26 C25 H25 120.6 . .
C25 C26 H26 118.9 . .
C27 C26 C25 122.1(14) . .
C27 C26 H26 118.9 . .
C26 C27 H27 119.6 . .
C26 C27 C28 120.9(12) . .
C28 C27 H27 119.6 . .
C29 C28 C27 118.2(11) . .
C33 C28 C27 123.1(10) . .
C33 C28 C29 118.6(11) . .
C28 C29 C24 117.7(11) . .
C28 C29 C30 119.0(11) . .
C30 C29 C24 123.3(10) . .
C29 C30 H30 119.6 . .
C31 C30 C29 120.7(10) . .
C31 C30 H30 119.6 . .
C30 C31 H31 120.3 . .
C30 C31 C32 119.3(12) . .
C32 C31 H31 120.3 . .
C31 C32 H32 119.8 . .
C33 C32 C31 120.4(11) . .
C33 C32 H32 119.8 . .
O1 C33 C28 114.4(10) . .
C32 C33 O1 123.9(11) . .
C32 C33 C28 121.7(10) . .
O1 C34 H34A 110.5 . .
O1 C34 H34B 110.5 . .
O1 C34 C35 106.4(10) . .
H34A C34 H34B 108.6 . .
C35 C34 H34A 110.5 . .
C35 C34 H34B 110.5 . .
O2 C35 C34 113.9(10) . .
O2 C35 H35A 108.8 . .
O2 C35 H35B 108.8 . .
C34 C35 H35A 108.8 . .
C34 C35 H35B 108.8 . .
H35A C35 H35B 107.7 . .
O2 C36 H36A 107.9 . .
O2 C36 H36B 107.9 . .
O2 C36 C37 117.7(18) . .
H36A C36 H36B 107.2 . .
C37 C36 H36A 107.9 . .
C37 C36 H36B 107.9 . .
O3 C37 C36 103.8(16) . .
O3 C37 H37A 111.0 . .
O3 C37 H37B 111.0 . .
C36 C37 H37A 111.0 . .
C36 C37 H37B 111.0 . .
H37A C37 H37B 109.0 . .
O3 C38 H38A 109.9 . .
O3 C38 H38B 109.9 . .
O3 C38 C39 108.7(13) . .
H38A C38 H38B 108.3 . .
C39 C38 H38A 109.9 . .
C39 C38 H38B 109.9 . .
O4 C39 C38 114.5(9) . .
O4 C39 H39A 108.6 . .
O4 C39 H39B 108.6 . .
C38 C39 H39A 108.6 . .
C38 C39 H39B 108.6 . .
H39A C39 H39B 107.6 . .
O4 C40 H40A 109.7 . .
O4 C40 H40B 109.7 . .
O4 C40 C41 109.8(11) . .
H40A C40 H40B 108.2 . .
C41 C40 H40A 109.7 . .
C41 C40 H40B 109.7 . .
O5 C41 C40 108.1(9) . .
O5 C41 H41A 110.1 . .
O5 C41 H41B 110.1 . .
C40 C41 H41A 110.1 . .
C40 C41 H41B 110.1 . .
H41A C41 H41B 108.4 . .
O5 C42 H42A 110.0 . .
O5 C42 H42B 110.0 . .
O5 C42 C43 108.6(8) . .
H42A C42 H42B 108.3 . .
C43 C42 H42A 110.0 . .
C43 C42 H42B 110.0 . .
C42 C43 S1 118.6(8) . .
C44 C43 S1 117.2(10) . .
C44 C43 C42 124.2(12) . .
S2 C44 H44 121.4 . .
C43 C44 S2 117.2(10) . .
C43 C44 H44 121.4 . .
S2 C45 S1 112.9(7) . .
C46 C45 S1 123.1(8) . .
C46 C45 S2 124.0(7) . .
S4 C46 S3 114.5(7) . .
C45 C46 S3 123.7(7) . .
C45 C46 S4 121.7(8) . .
S3 C47 H47 119.3 . .
C48 C47 S3 121.3(11) . .
C48 C47 H47 119.3 . .
C47 C48 S4 115.0(10) . .
C47 C48 C49 127.7(14) . .
C49 C48 S4 116.6(10) . .
O6 C49 C48 107.9(12) . .
O6 C49 H49A 110.1 . .
O6 C49 H49B 110.1 . .
C48 C49 H49A 110.1 . .
C48 C49 H49B 110.1 . .
H49A C49 H49B 108.4 . .
O6 C50 H50A 109.3 . .
O6 C50 H50B 109.3 . .
O6 C50 C51 111.4(10) . .
H50A C50 H50B 108.0 . .
C51 C50 H50A 109.3 . .
C51 C50 H50B 109.3 . .
O7 C51 C50 110.9(10) . .
O7 C51 H51A 109.5 . .
O7 C51 H51B 109.5 . .
C50 C51 H51A 109.5 . .
C50 C51 H51B 109.5 . .
H51A C51 H51B 108.1 . .
O7 C52 H52A 109.1 . .
O7 C52 H52B 109.1 . .
O7 C52 C53 112.4(13) . .
H52A C52 H52B 107.9 . .
C53 C52 H52A 109.1 . .
C53 C52 H52B 109.1 . .
O8 C53 C52 110.9(12) . .
O8 C53 H53A 109.5 . .
O8 C53 H53B 109.5 . .
C52 C53 H53A 109.5 . .
C52 C53 H53B 109.5 . .
H53A C53 H53B 108.0 . .
O8 C54 H54A 110.0 . .
O8 C54 H54B 110.0 . .
O8 C54 C55 108.6(17) . .
H54A C54 H54B 108.3 . .
C55 C54 H54A 110.0 . .
C55 C54 H54B 110.0 . .
O9 C55 C54 112.7(12) . .
O9 C55 H55A 109.1 . .
O9 C55 H55B 109.1 . .
C54 C55 H55A 109.1 . .
C54 C55 H55B 109.1 . .
H55A C55 H55B 107.8 . .
O9 C56 H56A 109.4 7_666 .
O9 C56 H56B 109.4 7_666 .
O9 C56 C57 111.0(9) 7_666 .
H56A C56 H56B 108.0 . .
C57 C56 H56A 109.4 . .
C57 C56 H56B 109.4 . .
O10 C57 C56 108.6(12) . .
O10 C57 H57A 110.0 . .
O10 C57 H57B 110.0 . .
C56 C57 H57A 110.0 . .
C56 C57 H57B 110.0 . .
H57A C57 H57B 108.4 . .
F2 P1 F1 89.9(5) . .
F2 P1 F3 90.3(5) . .
F2 P1 F6 88.8(5) . .
F3 P1 F1 179.8(7) . .
F4 P1 F1 89.1(5) . .
F4 P1 F2 178.9(6) . .
F4 P1 F3 90.7(5) . .
F4 P1 F6 90.7(5) . .
F5 P1 F1 89.0(5) . .
F5 P1 F2 90.2(5) . .
F5 P1 F3 90.9(6) . .
F5 P1 F4 90.3(5) . .
F5 P1 F6 178.7(6) . .
F6 P1 F1 90.1(6) . .
F6 P1 F3 90.0(6) . .
F7 P2 F8 92.8(7) . .
F7 P2 F9 176.5(7) . .
F7 P2 F10 89.0(7) . .
F7 P2 F11 89.6(4) . .
F7 P2 F12 90.5(5) . .
F8 P2 F9 90.5(7) . .
F8 P2 F10 176.6(6) . .
F8 P2 F11 87.8(5) . .
F8 P2 F12 92.0(5) . .
F9 P2 F10 87.6(5) . .
F9 P2 F11 89.4(4) . .
F9 P2 F12 90.5(4) . .
F10 P2 F11 89.3(4) . .
F12 P2 F10 90.9(5) . .
F12 P2 F11 179.7(6) . .
F13 P3 F14 88.7(5) . .
F13 P3 F16 88.7(5) . .
F13 P3 F17 90.3(5) . .
F13 P3 F18 89.0(5) . .
F14 P3 F18 89.4(4) . .
F15 P3 F13 178.5(5) . .
F15 P3 F14 92.6(5) . .
F15 P3 F16 89.9(5) . .
F15 P3 F17 89.0(5) . .
F15 P3 F18 91.7(5) . .
F16 P3 F14 176.9(6) . .
F16 P3 F17 92.7(5) . .
F16 P3 F18 88.8(5) . .
F17 P3 F14 89.0(5) . .
F17 P3 F18 178.3(5) . .
F19 P4 F23 85.7(6) . .
F20 P4 F19 92.7(7) . .
F20 P4 F21 88.1(8) . .
F20 P4 F22 179.3(8) . .
F20 P4 F23 91.1(9) . .
F20 P4 F24 93.5(8) . .
F21 P4 F19 175.5(6) . .
F21 P4 F22 92.3(8) . .
F21 P4 F23 89.8(6) . .
F22 P4 F19 86.9(7) . .
F22 P4 F23 88.4(8) . .
F24 P4 F19 96.3(7) . .
F24 P4 F21 88.1(7) . .
F24 P4 F22 87.0(8) . .
F24 P4 F23 174.9(9) . .
O2 C36A H36C 109.9 . .
O2 C36A H36D 109.9 . .
O2 C36A C37A 109.1(18) . .
H36C C36A H36D 108.3 . .
C37A C36A H36C 109.9 . .
C37A C36A H36D 109.9 . .
O3 C37A C36A 105.7(17) . .
O3 C37A H37C 110.6 . .
O3 C37A H37D 110.6 . .
C36A C37A H37C 110.6 . .
C36A C37A H37D 110.6 . .
H37C C37A H37D 108.7 . .

loop_
_geom_bond_atom_site_label_1
_geom_bond_atom_site_label_2
_geom_bond_distance
_geom_bond_site_symmetry_2
Pt1 N1 2.053(7) .
Pt1 N2 2.054(8) .
Pt1 N3 2.048(8) .
Pt1 N6 2.013(8) 7_666
N1 H1A 0.9200 .
N1 H1B 0.9200 .
N1 C1 1.487(12) .
N2 H2A 0.9200 .
N2 H2B 0.9200 .
N2 C2 1.488(13) .
N3 C3 1.343(13) .
N3 C7 1.316(14) .
N4 C10 1.350(15) .
N4 C11 1.339(14) .
N4 C13 1.482(10) .
N5 C13 1.487(11) .
N5 C14 1.354(13) .
N5 C18 1.355(14) .
N6 Pt1 2.013(8) 7_666
N6 C21 1.289(15) .
N6 C22 1.343(12) .
C1 H1C 0.9900 .
C1 H1D 0.9900 .
C1 C2 1.472(17) .
C2 H2C 0.9900 .
C2 H2D 0.9900 .
C3 H3 0.9500 .
C3 C4 1.380(13) .
C4 H4 0.9500 .
C4 C5 1.372(15) .
C5 C6 1.369(14) .
C5 C8 1.478(11) .
C6 H6 0.9500 .
C6 C7 1.366(12) .
C7 H7 0.9500 .
C8 C9 1.395(14) .
C8 C12 1.425(15) .
C9 H9 0.9500 .
C9 C10 1.377(13) .
C10 H10 0.9500 .
C11 H11 0.9500 .
C11 C12 1.376(12) .
C12 H12 0.9500 .
C13 H13A 0.9900 .
C13 H13B 0.9900 .
C14 H14 0.9500 .
C14 C15 1.353(13) .
C15 H15 0.9500 .
C15 C16 1.386(14) .
C16 C17 1.421(13) .
C16 C19 1.493(12) .
C17 H17 0.9500 .
C17 C18 1.366(13) .
C18 H18 0.9500 .
C19 C20 1.406(13) .
C19 C23 1.371(14) .
C20 H20 0.9500 .
C20 C21 1.412(14) .
C21 H21 0.9500 .
C22 H22 0.9500 .
C22 C23 1.366(13) .
C23 H23 0.9500 .
S1 C43 1.753(13) .
S1 C45 1.774(9) .
S2 C44 1.750(12) .
S2 C45 1.759(11) .
S3 C46 1.759(12) .
S3 C47 1.738(12) .
S4 C46 1.756(9) .
S4 C48 1.779(14) .
O1 C33 1.383(11) .
O1 C34 1.438(15) .
O2 C35 1.381(15) .
O2 C36 1.450(16) .
O2 C36A 1.458(17) .
O3 C37 1.450(15) .
O3 C38 1.425(18) .
O3 C37A 1.443(16) .
O4 C39 1.409(13) .
O4 C40 1.417(15) .
O5 C41 1.421(14) .
O5 C42 1.433(12) .
O6 C49 1.459(15) .
O6 C50 1.431(13) .
O7 C51 1.431(16) .
O7 C52 1.438(14) .
O8 C53 1.425(17) .
O8 C54 1.369(19) .
O9 C55 1.393(16) .
O9 C56 1.448(18) 7_666
O10 C24 1.389(13) .
O10 C57 1.413(15) .
C24 C25 1.366(18) .
C24 C29 1.434(17) .
C25 H25 0.9500 .
C25 C26 1.391(17) .
C26 H26 0.9500 .
C26 C27 1.344(19) .
C27 H27 0.9500 .
C27 C28 1.439(18) .
C28 C29 1.419(14) .
C28 C33 1.396(17) .
C29 C30 1.420(17) .
C30 H30 0.9500 .
C30 C31 1.370(17) .
C31 H31 0.9500 .
C31 C32 1.420(15) .
C32 H32 0.9500 .
C32 C33 1.356(16) .
C34 H34A 0.9900 .
C34 H34B 0.9900 .
C34 C35 1.521(15) .
C35 H35A 0.9900 .
C35 H35B 0.9900 .
C36 H36A 0.9900 .
C36 H36B 0.9900 .
C36 C37 1.50(2) .
C37 H37A 0.9900 .
C37 H37B 0.9900 .
C38 H38A 0.9900 .
C38 H38B 0.9900 .
C38 C39 1.490(17) .
C39 H39A 0.9900 .
C39 H39B 0.9900 .
C40 H40A 0.9900 .
C40 H40B 0.9900 .
C40 C41 1.514(16) .
C41 H41A 0.9900 .
C41 H41B 0.9900 .
C42 H42A 0.9900 .
C42 H42B 0.9900 .
C42 C43 1.483(15) .
C43 C44 1.342(15) .
C44 H44 0.9500 .
C45 C46 1.322(16) .
C47 H47 0.9500 .
C47 C48 1.299(17) .
C48 C49 1.477(17) .
C49 H49A 0.9900 .
C49 H49B 0.9900 .
C50 H50A 0.9900 .
C50 H50B 0.9900 .
C50 C51 1.472(18) .
C51 H51A 0.9900 .
C51 H51B 0.9900 .
C52 H52A 0.9900 .
C52 H52B 0.9900 .
C52 C53 1.488(19) .
C53 H53A 0.9900 .
C53 H53B 0.9900 .
C54 H54A 0.9900 .
C54 H54B 0.9900 .
C54 C55 1.49(3) .
C55 H55A 0.9900 .
C55 H55B 0.9900 .
C56 O9 1.448(18) 7_666
C56 H56A 0.9900 .
C56 H56B 0.9900 .
C56 C57 1.523(18) .
C57 H57A 0.9900 .
C57 H57B 0.9900 .
P1 F1 1.602(10) .
P1 F2 1.585(8) .
P1 F3 1.590(10) .
P1 F4 1.585(7) .
P1 F5 1.566(9) .
P1 F6 1.587(10) .
P2 F7 1.552(9) .
P2 F8 1.560(10) .
P2 F9 1.586(8) .
P2 F10 1.599(10) .
P2 F11 1.603(7) .
P2 F12 1.588(8) .
P3 F13 1.575(10) .
P3 F14 1.592(8) .
P3 F15 1.573(9) .
P3 F16 1.577(8) .
P3 F17 1.579(8) .
P3 F18 1.604(8) .
P4 F19 1.584(10) .
P4 F20 1.535(11) .
P4 F21 1.565(11) .
P4 F22 1.582(13) .
P4 F23 1.588(11) .
P4 F24 1.544(10) .
C36A H36C 0.9900 .
C36A H36D 0.9900 .
C36A C37A 1.50(2) .
C37A H37C 0.9900 .
C37A H37D 0.9900 .

loop_
_geom_torsion_atom_site_label_1
_geom_torsion_atom_site_label_2
_geom_torsion_atom_site_label_3
_geom_torsion_atom_site_label_4
_geom_torsion
_geom_torsion_site_symmetry_1
Pt1 N1 C1 C2 40.1(13) .
Pt1 N2 C2 C1 41.6(12) .
Pt1 N3 C3 C4 -169.3(7) .
Pt1 N3 C7 C6 169.7(7) .
Pt1 N6 C21 C20 175.4(8) 7_666
Pt1 N6 C22 C23 -176.9(7) 7_666
N1 C1 C2 N2 -54.6(15) .
N3 C3 C4 C5 0.9(15) .
N4 C11 C12 C8 -1.4(14) .
N5 C14 C15 C16 0.0(13) .
N6 C22 C23 C19 -0.6(15) .
C3 N3 C7 C6 0.6(13) .
C3 C4 C5 C6 -1.9(13) .
C3 C4 C5 C8 176.6(9) .
C4 C5 C6 C7 2.4(13) .
C4 C5 C8 C9 -22.2(13) .
C4 C5 C8 C12 159.6(9) .
C5 C6 C7 N3 -1.8(14) .
C5 C8 C9 C10 179.6(8) .
C5 C8 C12 C11 -179.5(8) .
C6 C5 C8 C9 156.2(9) .
C6 C5 C8 C12 -22.0(12) .
C7 N3 C3 C4 -0.1(14) .
C8 C5 C6 C7 -176.1(8) .
C8 C9 C10 N4 1.4(14) .
C9 C8 C12 C11 2.2(13) .
C10 N4 C11 C12 0.7(14) .
C10 N4 C13 N5 -78.1(11) .
C11 N4 C10 C9 -0.6(14) .
C11 N4 C13 N5 100.6(10) .
C12 C8 C9 C10 -2.2(13) .
C13 N4 C10 C9 178.0(8) .
C13 N4 C11 C12 -177.9(8) .
C13 N5 C14 C15 178.5(8) .
C13 N5 C18 C17 -178.9(7) .
C14 N5 C13 N4 105.3(10) .
C14 N5 C18 C17 -0.6(12) .
C14 C15 C16 C17 0.0(12) .
C14 C15 C16 C19 -178.3(8) .
C15 C16 C17 C18 -0.4(11) .
C15 C16 C19 C20 1.6(12) .
C15 C16 C19 C23 -176.5(8) .
C16 C17 C18 N5 0.7(12) .
C16 C19 C20 C21 179.3(8) .
C16 C19 C23 C22 179.5(8) .
C17 C16 C19 C20 -176.7(8) .
C17 C16 C19 C23 5.3(12) .
C18 N5 C13 N4 -76.4(11) .
C18 N5 C14 C15 0.3(12) .
C19 C16 C17 C18 178.0(7) .
C19 C20 C21 N6 3.2(16) .
C20 C19 C23 C22 1.5(14) .
C21 N6 C22 C23 0.9(14) .
C22 N6 C21 C20 -2.3(16) .
C23 C19 C20 C21 -2.6(13) .
S1 C43 C44 S2 -0.3(11) .
S1 C45 C46 S3 5.3(13) .
S1 C45 C46 S4 -176.9(5) .
S2 C45 C46 S3 -176.3(5) .
S2 C45 C46 S4 1.5(13) .
S3 C47 C48 S4 -1.9(14) .
S3 C47 C48 C49 167.3(11) .
S4 C48 C49 O6 -62.5(14) .
O1 C34 C35 O2 -75.9(16) .
O2 C36 C37 O3 63(2) .
O2 C36A C37A O3 -73(2) .
O3 C38 C39 O4 66.6(17) .
O4 C40 C41 O5 65.6(12) .
O5 C42 C43 S1 -72.7(11) .
O5 C42 C43 C44 107.6(12) .
O6 C50 C51 O7 64.1(12) .
O7 C52 C53 O8 -69(2) .
O8 C54 C55 O9 69.0(16) .
O9 C56 C57 O10 -75.3(12) 7_666
O10 C24 C25 C26 178.7(9) .
O10 C24 C29 C28 -177.8(8) .
O10 C24 C29 C30 1.6(13) .
C24 O10 C57 C56 -165.0(9) .
C24 C25 C26 C27 -1.5(16) .
C24 C29 C30 C31 -178.8(10) .
C25 C24 C29 C28 1.3(14) .
C25 C24 C29 C30 -179.4(10) .
C25 C26 C27 C28 2.1(16) .
C26 C27 C28 C29 -1.0(14) .
C26 C27 C28 C33 178.6(9) .
C27 C28 C29 C24 -0.7(13) .
C27 C28 C29 C30 179.9(9) .
C27 C28 C33 O1 -2.2(13) .
C27 C28 C33 C32 177.6(9) .
C28 C29 C30 C31 0.6(15) .
C29 C24 C25 C26 -0.2(15) .
C29 C28 C33 O1 177.3(8) .
C29 C28 C33 C32 -2.9(14) .
C29 C30 C31 C32 0.9(16) .
C30 C31 C32 C33 -3.4(16) .
C31 C32 C33 O1 -175.8(9) .
C31 C32 C33 C28 4.5(16) .
C33 O1 C34 C35 161.0(10) .
C33 C28 C29 C24 179.8(9) .
C33 C28 C29 C30 0.4(14) .
C34 O1 C33 C28 170.6(9) .
C34 O1 C33 C32 -9.1(14) .
C35 O2 C36 C37 65(2) .
C35 O2 C36A C37A 152.7(16) .
C36 O2 C35 C34 -104.3(18) .
C36 O2 C36A C37A -41.7(19) .
C37 O3 C38 C39 142.4(14) .
C37 O3 C37A C36A -54(2) .
C38 O3 C37 C36 169.7(15) .
C38 O3 C37A C36A -124.1(19) .
C39 O4 C40 C41 173.3(9) .
C40 O4 C39 C38 95.0(15) .
C41 O5 C42 C43 -179.6(10) .
C42 O5 C41 C40 169.1(10) .
C42 C43 C44 S2 179.3(7) .
C43 S1 C45 S2 8.2(6) .
C43 S1 C45 C46 -173.2(9) .
C44 S2 C45 S1 -8.4(6) .
C44 S2 C45 C46 173.1(9) .
C45 S1 C43 C42 175.4(8) .
C45 S1 C43 C44 -4.9(8) .
C45 S2 C44 C43 5.4(9) .
C46 S3 C47 C48 6.5(11) .
C46 S4 C48 C47 -3.8(10) .
C46 S4 C48 C49 -174.3(10) .
C47 S3 C46 S4 -8.7(6) .
C47 S3 C46 C45 169.3(9) .
C47 C48 C49 O6 128.4(14) .
C48 S4 C46 S3 8.1(7) .
C48 S4 C46 C45 -170.0(9) .
C49 O6 C50 C51 159.5(11) .
C50 O6 C49 C48 161.7(11) .
C51 O7 C52 C53 -81.4(14) .
C52 O7 C51 C50 174.3(9) .
C53 O8 C54 C55 167.9(10) .
C54 O8 C53 C52 118.8(16) .
C56 O9 C55 C54 -178.7(13) 7_666
C57 O10 C24 C25 -8.5(14) .
C57 O10 C24 C29 170.5(8) .
C36A O2 C35 C34 -94.6(16) .
C36A O2 C36 C37 47(2) .
C37A O3 C37 C36 45(2) .
C37A O3 C38 C39 174.6(13) .

loop_
_smtbx_masks_void_nr
_smtbx_masks_void_average_x
_smtbx_masks_void_average_y
_smtbx_masks_void_average_z
_smtbx_masks_void_volume
_smtbx_masks_void_count_electrons
1 -0.553 -0.016 -0.357 1694.4 393.0
2 -0.746 -0.123 -0.242 1694.4 404.8
